data_7112560
loop_
_publ_author_name
'Unkelbach, Christian'
'Rosenbaum, Hannah S.'
'Strohmann, Carsten'

_publ_section_title
;
 Direct benzylic metalation of a phenethylamine derivative: potassium as
 the key to both generation and stabilization of a labile anion.
;
_journal_issue 86
_journal_name_full 'Chemical communications (Cambridge, England)'
_journal_page_first 10612
_journal_page_last 10614
_journal_paper_doi 10.1039/c2cc35888c
_journal_volume 48
_journal_year 2012
_chemical_formula_sum 'C16 H28 Li N3'
_chemical_formula_weight 269.35
_chemical_name_systematic
;
?
;
_space_group_IT_number 14
_symmetry_cell_setting monoclinic
_symmetry_space_group_name_Hall '-P 2ybc'
_symmetry_space_group_name_H-M 'P 1 21/c 1'
_atom_sites_solution_hydrogens geom
_atom_sites_solution_primary direct
_atom_sites_solution_secondary difmap
_audit_creation_method 'WinGX routine CIF_UPDATE'
_cell_angle_alpha 90.00
_cell_angle_beta 104.660(6)
_cell_angle_gamma 90.00
_cell_formula_units_Z 4
_cell_length_a 11.9709(7)
_cell_length_b 8.4897(5)
_cell_length_c 16.7872(11)
_cell_measurement_temperature 173(2)
_cell_measurement_theta_max 27.0
_cell_measurement_theta_min 2.51
_cell_volume 1650.53(18)
_computing_cell_refinement 'CrysAlis Red (Oxford Diffraction, 2006)'
_computing_data_collection 'CrysAlis CCD (Oxford Diffraction, 2006)'
_computing_data_reduction 'CrysAlis Red (Oxford Diffraction, 2006)'
_computing_molecular_graphics 'Ortep-3 V1.073 (Farrugia, 2001)'
_computing_publication_material 'SHELXL-97 (Sheldrick, 1997)'
_computing_structure_refinement 'SHELXL-97 (Sheldrick, 1997)'
_computing_structure_solution 'SHELXS-90 (Sheldrick, 1990)'
_diffrn_ambient_temperature 173(2)
_diffrn_measured_fraction_theta_full 0.999
_diffrn_measured_fraction_theta_max 0.999
_diffrn_radiation_monochromator graphite
_diffrn_radiation_source 'fine-focus sealed tube'
_diffrn_radiation_type MoK\a
_diffrn_radiation_wavelength 0.71073
_diffrn_reflns_av_R_equivalents 0.0510
_diffrn_reflns_av_sigmaI/netI 0.0600
_diffrn_reflns_limit_h_max 14
_diffrn_reflns_limit_h_min -14
_diffrn_reflns_limit_k_max 10
_diffrn_reflns_limit_k_min -10
_diffrn_reflns_limit_l_max 20
_diffrn_reflns_limit_l_min -20
_diffrn_reflns_number 20439
_diffrn_reflns_theta_full 26.00
_diffrn_reflns_theta_max 26.00
_diffrn_reflns_theta_min 2.51
_exptl_absorpt_coefficient_mu 0.064
_exptl_absorpt_correction_T_max 0.9874
_exptl_absorpt_correction_T_min 0.9812
_exptl_absorpt_correction_type multi-scan
_exptl_absorpt_process_details 'CrysAlis Red (Oxford Diffraction 2006)'
_exptl_crystal_colour red
_exptl_crystal_density_diffrn 1.084
_exptl_crystal_density_meas ?
_exptl_crystal_density_method 'not measured'
_exptl_crystal_description blocks
_exptl_crystal_F_000 592
_exptl_crystal_size_max 0.30
_exptl_crystal_size_mid 0.30
_exptl_crystal_size_min 0.20
_refine_diff_density_max 0.148
_refine_diff_density_min -0.195
_refine_diff_density_rms 0.033
_refine_ls_extinction_method none
_refine_ls_goodness_of_fit_ref 1.032
_refine_ls_hydrogen_treatment mixed
_refine_ls_matrix_type full
_refine_ls_number_parameters 198
_refine_ls_number_reflns 3253
_refine_ls_number_restraints 0
_refine_ls_restrained_S_all 1.032
_refine_ls_R_factor_all 0.0831
_refine_ls_R_factor_gt 0.0421
_refine_ls_shift/su_max 0.003
_refine_ls_shift/su_mean 0.001
_refine_ls_structure_factor_coef Fsqd
_refine_ls_weighting_details 'calc w=1/[\s^2^(Fo^2^)+(0.0296P)^2^+0.0000P] where P=(Fo^2^+2Fc^2^)/3'
_refine_ls_weighting_scheme calc
_refine_ls_wR_factor_gt 0.0756
_refine_ls_wR_factor_ref 0.0797
_reflns_number_gt 1929
_reflns_number_total 3253
_reflns_threshold_expression >2sigma(I)
_cod_data_source_file c2cc35888c.txt
_cod_data_source_block strohmann8
_cod_depositor_comments
;
The following automatic conversions were performed:

'_exptl_crystal_density_meas' value 'not measured' was changed to '?'
- the value is perceived as not measured.

Automatic conversion script
Id: cif_fix_values 3008 2015-01-20 13:52:24Z robertas 
;
_cod_original_cell_volume 1650.54(17)
_cod_original_sg_symbol_H-M 'P 21/c'
_cod_database_code 7112560

loop_
_symmetry_equiv_pos_as_xyz
'x, y, z'
'-x, y+1/2, -z+1/2'
'-x, -y, -z'
'x, -y-1/2, z-1/2'

loop_
_atom_site_label
_atom_site_type_symbol
_atom_site_fract_x
_atom_site_fract_y
_atom_site_fract_z
_atom_site_U_iso_or_equiv
_atom_site_adp_type
_atom_site_occupancy
_atom_site_symmetry_multiplicity
_atom_site_calc_flag
_atom_site_refinement_flags
Li Li 0.21927(19) 0.1969(3) 0.14060(14) 0.0284(6) Uani 1 1 d .
C1 C 0.38993(13) 0.08313(19) 0.31340(9) 0.0430(4) Uani 1 1 d .
H1A H 0.4023 -0.0155 0.3447 0.065 Uiso 1 1 calc R
H1B H 0.3478 0.1574 0.3397 0.065 Uiso 1 1 calc R
H1C H 0.4647 0.1286 0.3121 0.065 Uiso 1 1 calc R
N1 N 0.32287(9) 0.05158(13) 0.22938(6) 0.0268(3) Uani 1 1 d .
C2 C 0.38905(12) -0.05274(18) 0.18844(8) 0.0352(4) Uani 1 1 d .
H2A H 0.4072 -0.1518 0.2202 0.042 Uiso 1 1 calc R
H2B H 0.4629 -0.0013 0.1875 0.042 Uiso 1 1 calc R
N2 N 0.25881(9) 0.32829(14) 0.04794(7) 0.0284(3) Uani 1 1 d .
C3 C 0.32293(12) -0.09020(16) 0.10174(8) 0.0264(3) Uani 1 1 d .
N3 N 0.16026(9) 0.40320(13) 0.18512(7) 0.0282(3) Uani 1 1 d .
C4 C 0.37976(12) -0.12343(17) 0.04185(9) 0.0340(4) Uani 1 1 d .
H4 H 0.4618 -0.1234 0.0564 0.041 Uiso 1 1 calc R
C5 C 0.32196(14) -0.15679(18) -0.03840(9) 0.0374(4) Uani 1 1 d .
H5 H 0.3627 -0.1800 -0.0787 0.045 Uiso 1 1 calc R
C6 C 0.20207(13) -0.15523(17) -0.05824(9) 0.0354(4) Uani 1 1 d .
H6 H 0.1602 -0.1774 -0.1132 0.043 Uiso 1 1 calc R
C7 C 0.14284(12) -0.12225(16) -0.00005(9) 0.0298(4) Uani 1 1 d .
H7 H 0.0608 -0.1237 -0.0158 0.036 Uiso 1 1 calc R
C8 C 0.19971(12) -0.08611(15) 0.08278(9) 0.0251(3) Uani 1 1 d .
C9 C 0.14337(14) -0.04213(17) 0.14310(9) 0.0287(4) Uani 1 1 d .
H9 H 0.0635(12) -0.0513(15) 0.1322(8) 0.034(4) Uiso 1 1 d .
C10 C 0.21254(13) -0.0264(2) 0.22946(10) 0.0335(4) Uani 1 1 d .
H10A H 0.1742(10) 0.0412(14) 0.2660(7) 0.024(3) Uiso 1 1 d .
H10B H 0.2314(12) -0.1303(19) 0.2626(8) 0.051(5) Uiso 1 1 d .
C11 C 0.17613(13) 0.29065(19) -0.02969(9) 0.0445(4) Uani 1 1 d .
H11A H 0.0975 0.2988 -0.0227 0.067 Uiso 1 1 calc R
H11B H 0.1897 0.1831 -0.0462 0.067 Uiso 1 1 calc R
H11C H 0.1856 0.3647 -0.0723 0.067 Uiso 1 1 calc R
C12 C 0.37607(12) 0.3073(2) 0.03861(10) 0.0464(5) Uani 1 1 d .
H12A H 0.3842 0.2010 0.0181 0.070 Uiso 1 1 calc R
H12B H 0.4316 0.3218 0.0921 0.070 Uiso 1 1 calc R
H12C H 0.3910 0.3851 -0.0006 0.070 Uiso 1 1 calc R
C13 C 0.24403(14) 0.49155(18) 0.07286(10) 0.0457(5) Uani 1 1 d .
H13A H 0.2294 0.5607 0.0238 0.055 Uiso 1 1 calc R
H13B H 0.3161 0.5275 0.1119 0.055 Uiso 1 1 calc R
C14 C 0.14559(13) 0.50546(19) 0.11285(9) 0.0427(4) Uani 1 1 d .
H14A H 0.1393 0.6162 0.1297 0.051 Uiso 1 1 calc R
H14B H 0.0728 0.4775 0.0723 0.051 Uiso 1 1 calc R
C15 C 0.25213(14) 0.4640(2) 0.25238(10) 0.0531(5) Uani 1 1 d .
H15A H 0.2372 0.5751 0.2618 0.080 Uiso 1 1 calc R
H15B H 0.3263 0.4543 0.2381 0.080 Uiso 1 1 calc R
H15C H 0.2547 0.4035 0.3025 0.080 Uiso 1 1 calc R
C16 C 0.05349(13) 0.4003(2) 0.21157(11) 0.0602(6) Uani 1 1 d .
H16A H 0.0370 0.5062 0.2288 0.090 Uiso 1 1 calc R
H16B H 0.0617 0.3272 0.2579 0.090 Uiso 1 1 calc R
H16C H -0.0101 0.3656 0.1658 0.090 Uiso 1 1 calc R

loop_
_atom_site_aniso_label
_atom_site_aniso_U_11
_atom_site_aniso_U_22
_atom_site_aniso_U_33
_atom_site_aniso_U_23
_atom_site_aniso_U_13
_atom_site_aniso_U_12
Li 0.0327(14) 0.0245(14) 0.0289(14) 0.0022(11) 0.0096(11) 0.0000(10)
C1 0.0467(10) 0.0466(11) 0.0325(10) 0.0008(8) 0.0038(8) 0.0042(8)
N1 0.0283(7) 0.0299(7) 0.0215(7) -0.0010(5) 0.0050(6) 0.0023(5)
C2 0.0292(9) 0.0338(10) 0.0414(10) 0.0013(8) 0.0065(8) 0.0101(7)
N2 0.0347(7) 0.0237(7) 0.0295(7) -0.0009(6) 0.0131(6) -0.0011(6)
C3 0.0306(9) 0.0207(8) 0.0281(9) 0.0027(7) 0.0078(7) 0.0053(7)
N3 0.0298(7) 0.0260(7) 0.0312(7) -0.0017(6) 0.0122(6) -0.0006(6)
C4 0.0310(9) 0.0293(10) 0.0429(10) 0.0030(8) 0.0117(8) 0.0047(7)
C5 0.0491(11) 0.0334(10) 0.0361(10) 0.0001(8) 0.0225(9) 0.0029(8)
C6 0.0515(11) 0.0268(9) 0.0263(9) 0.0007(7) 0.0067(8) -0.0043(7)
C7 0.0313(9) 0.0226(9) 0.0337(9) 0.0014(7) 0.0051(8) -0.0043(6)
C8 0.0300(9) 0.0143(7) 0.0308(9) 0.0043(7) 0.0071(7) 0.0006(6)
C9 0.0266(9) 0.0293(9) 0.0306(9) -0.0006(7) 0.0082(8) -0.0012(7)
C10 0.0362(10) 0.0285(10) 0.0384(11) 0.0035(8) 0.0144(8) 0.0012(8)
C11 0.0565(11) 0.0427(12) 0.0333(10) 0.0058(8) 0.0094(9) 0.0014(9)
C12 0.0438(11) 0.0502(12) 0.0524(11) 0.0002(9) 0.0256(9) -0.0050(8)
C13 0.0773(13) 0.0232(9) 0.0467(11) 0.0026(8) 0.0343(10) -0.0007(9)
C14 0.0587(11) 0.0263(10) 0.0446(10) 0.0017(8) 0.0161(9) 0.0145(8)
C15 0.0598(12) 0.0484(12) 0.0473(11) -0.0140(9) 0.0066(10) 0.0016(9)
C16 0.0532(12) 0.0518(13) 0.0900(15) -0.0066(11) 0.0447(11) 0.0009(9)

loop_
_atom_type_symbol
_atom_type_description
_atom_type_scat_dispersion_real
_atom_type_scat_dispersion_imag
_atom_type_scat_source
C C 0.0033 0.0016 'International Tables Vol C Tables 4.2.6.8 and 6.1.1.4'
H H 0.0000 0.0000 'International Tables Vol C Tables 4.2.6.8 and 6.1.1.4'
N N 0.0061 0.0033 'International Tables Vol C Tables 4.2.6.8 and 6.1.1.4'
Li Li -0.0003 0.0001 'International Tables Vol C Tables 4.2.6.8 and 6.1.1.4'

loop_
_geom_angle_atom_site_label_1
_geom_angle_atom_site_label_2
_geom_angle_atom_site_label_3
_geom_angle
N2 Li N1 130.56(12)
N2 Li N3 88.81(10)
N1 Li N3 115.65(11)
N2 Li C9 132.75(12)
N1 Li C9 67.62(8)
N3 Li C9 125.35(11)
N2 Li C10 159.28(12)
N1 Li C10 37.29(6)
N3 Li C10 111.54(10)
C9 Li C10 36.84(6)
N2 Li C8 103.66(10)
N1 Li C8 72.47(8)
N3 Li C8 154.94(11)
C9 Li C8 32.88(6)
C10 Li C8 59.32(7)
C1 N1 C2 109.42(11)
C1 N1 C10 110.75(11)
C2 N1 C10 108.56(11)
C1 N1 Li 131.62(11)
C2 N1 Li 108.41(9)
C10 N1 Li 84.00(10)
N1 C2 C3 111.46(11)
C11 N2 C12 109.29(11)
C11 N2 C13 110.93(12)
C12 N2 C13 109.45(11)
C11 N2 Li 108.76(11)
C12 N2 Li 115.11(11)
C13 N2 Li 103.18(10)
C4 C3 C8 120.99(13)
C4 C3 C2 120.87(12)
C8 C3 C2 118.12(12)
C16 N3 C15 108.56(12)
C16 N3 C14 109.39(12)
C15 N3 C14 109.90(12)
C16 N3 Li 119.73(11)
C15 N3 Li 108.42(11)
C14 N3 Li 100.40(10)
C3 C4 C5 122.43(14)
C4 C5 C6 117.70(14)
C7 C6 C5 121.30(14)
C6 C7 C8 122.37(13)
C9 C8 C7 124.50(13)
C9 C8 C3 120.26(13)
C7 C8 C3 115.18(12)
C9 C8 Li 59.64(9)
C7 C8 Li 123.07(10)
C3 C8 Li 87.05(9)
C8 C9 C10 118.60(14)
C8 C9 Li 87.48(11)
C10 C9 Li 78.86(11)
N1 C10 C9 108.52(12)
N1 C10 Li 58.71(9)
C9 C10 Li 64.30(10)
N2 C13 C14 111.45(12)
N3 C14 C13 112.36(12)

loop_
_geom_bond_atom_site_label_1
_geom_bond_atom_site_label_2
_geom_bond_distance
Li N2 2.064(2)
Li N1 2.084(3)
Li N3 2.096(3)
Li C9 2.228(3)
Li C10 2.426(3)
Li C8 2.579(3)
C1 N1 1.4603(17)
N1 C2 1.4697(16)
N1 C10 1.4776(17)
C2 C3 1.5043(18)
N2 C11 1.4585(17)
N2 C12 1.4622(17)
N2 C13 1.4713(18)
C3 C4 1.3782(18)
C3 C8 1.4285(18)
N3 C16 1.4556(17)
N3 C15 1.4569(18)
N3 C14 1.4657(17)
C4 C5 1.3792(19)
C5 C6 1.3888(19)
C6 C7 1.3733(18)
C7 C8 1.4184(18)
C8 C9 1.4018(18)
C9 C10 1.483(2)
C13 C14 1.5012(18)
